data_4027980
loop_
_publ_author_name
'Roman A. Valiulin'
'Teresa M. Arisco'
'Andrei G. Kutateladze'

_publ_contact_author_address
;Department of Chemistry and Biochemistry
University of Denver
FW Olin Hall, 202
2190 E. Iliff Ave
Denver, CO 80208
;
_publ_contact_author_email akutatel.edu
_publ_contact_author_fax 303-871-2254
_publ_contact_author_name 'Andrei Kutateladze'
_publ_contact_author_phone 303-871-2995
_publ_section_title
;
 Photoinduced Intramolecular Cyclopentanation vs Photoprotolytic
 Oxametathesis in Polycyclic Alkenes Outfitted with Conformationally
 Constrained Aroylmethyl Chromophores
;
_journal_name_full 'Journal of Organic Chemistry'
_journal_page_first 2012
_journal_page_last 2025
_journal_paper_doi 10.1021/jo301909j
_journal_volume 78
_journal_year 2013
_chemical_formula_moiety 'C13 H10 O4'
_chemical_formula_sum 'C13 H10 O4'
_chemical_formula_weight 230.21
_chemical_name_common none
_chemical_name_systematic
;
methyl 6-phenylpyran-2-one-4-carboxylate
;
_space_group_IT_number 14
_symmetry_cell_setting monoclinic
_symmetry_space_group_name_Hall '-P 2ybc'
_symmetry_space_group_name_H-M 'P 1 21/c 1'
_atom_sites_solution_hydrogens geom
_atom_sites_solution_primary direct
_atom_sites_solution_secondary difmap
_audit_creation_method SHELXL-97
_cell_angle_alpha 90.00
_cell_angle_beta 92.1620(10)
_cell_angle_gamma 90.00
_cell_formula_units_Z 4
_cell_length_a 3.90240(10)
_cell_length_b 18.9972(4)
_cell_length_c 14.5823(3)
_cell_measurement_reflns_used 9976
_cell_measurement_temperature 296(2)
_cell_measurement_theta_max 25.62
_cell_measurement_theta_min 2.56
_cell_volume 1080.28(4)
_computing_cell_refinement 'Bruker SAINT'
_computing_data_collection 'Bruker APEX2'
_computing_data_reduction 'Bruker SAINT'
_computing_molecular_graphics 'Bruker SHELXTL'
_computing_publication_material 'Bruker SHELXTL'
_computing_structure_refinement 'SHELXL-97 (Sheldrick, 2008)'
_computing_structure_solution 'SHELXS-97 (Sheldrick, 2008)'
_diffrn_ambient_temperature 296(2)
_diffrn_detector_area_resol_mean 8.33
_diffrn_measured_fraction_theta_full 0.997
_diffrn_measured_fraction_theta_max 0.997
_diffrn_measurement_device_type 'Bruker D8 APEX II Diffractometer'
_diffrn_measurement_method '\f and \w scans'
_diffrn_radiation_monochromator graphite
_diffrn_radiation_source 'fine-focus sealed tube'
_diffrn_radiation_type MoK\a
_diffrn_radiation_wavelength 0.71073
_diffrn_reflns_av_R_equivalents 0.0207
_diffrn_reflns_av_sigmaI/netI 0.0088
_diffrn_reflns_limit_h_max 4
_diffrn_reflns_limit_h_min -4
_diffrn_reflns_limit_k_max 22
_diffrn_reflns_limit_k_min -22
_diffrn_reflns_limit_l_max 16
_diffrn_reflns_limit_l_min -17
_diffrn_reflns_number 27134
_diffrn_reflns_theta_full 24.71
_diffrn_reflns_theta_max 24.71
_diffrn_reflns_theta_min 1.76
_exptl_absorpt_coefficient_mu 0.106
_exptl_absorpt_correction_T_max 0.9878
_exptl_absorpt_correction_T_min 0.9296
_exptl_absorpt_correction_type multi-scan
_exptl_crystal_colour yellow
_exptl_crystal_density_diffrn 1.415
_exptl_crystal_description rod/needle
_exptl_crystal_F_000 480
_exptl_crystal_size_max 0.70
_exptl_crystal_size_mid 0.13
_exptl_crystal_size_min 0.12
_refine_diff_density_max 0.167
_refine_diff_density_min -0.148
_refine_diff_density_rms 0.029
_refine_ls_extinction_method none
_refine_ls_goodness_of_fit_ref 1.051
_refine_ls_hydrogen_treatment noref
_refine_ls_matrix_type full
_refine_ls_number_parameters 155
_refine_ls_number_reflns 1844
_refine_ls_number_restraints 0
_refine_ls_restrained_S_all 1.051
_refine_ls_R_factor_all 0.0402
_refine_ls_R_factor_gt 0.0347
_refine_ls_shift/su_max 0.000
_refine_ls_shift/su_mean 0.000
_refine_ls_structure_factor_coef Fsqd
_refine_ls_weighting_details 'calc w=1/[\s^2^(Fo^2^)+(0.0563P)^2^+0.2254P] where P=(Fo^2^+2Fc^2^)/3'
_refine_ls_weighting_scheme calc
_refine_ls_wR_factor_gt 0.0972
_refine_ls_wR_factor_ref 0.1025
_reflns_number_gt 1597
_reflns_number_total 1844
_reflns_threshold_expression >2sigma(I)
_cod_data_source_file jo301909j_si_001_01.cif
_cod_data_source_block 31_rav28656_2_0m
_cod_database_code 4027980

loop_
_symmetry_equiv_pos_as_xyz
'x, y, z'
'-x, y+1/2, -z+1/2'
'-x, -y, -z'
'x, -y-1/2, z-1/2'

loop_
_atom_site_label
_atom_site_type_symbol
_atom_site_fract_x
_atom_site_fract_y
_atom_site_fract_z
_atom_site_U_iso_or_equiv
_atom_site_adp_type
_atom_site_occupancy
_atom_site_symmetry_multiplicity
_atom_site_calc_flag
_atom_site_refinement_flags
O1 O 0.4034(3) 0.68837(6) 0.49440(7) 0.0533(3) Uani 1 1 d .
O2 O 0.1507(4) 0.58538(6) 0.51993(8) 0.0726(4) Uani 1 1 d .
O3 O 0.8371(3) 0.66687(6) 0.18172(8) 0.0586(3) Uani 1 1 d .
O4 O 0.5404(2) 0.56937(5) 0.19963(6) 0.0446(3) Uani 1 1 d .
C1 C 0.3106(5) 0.71253(10) 0.58390(11) 0.0613(5) Uani 1 1 d .
H1A H 0.0653 0.7135 0.5870 0.092 Uiso 1 1 calc R
H1B H 0.4005 0.7590 0.5943 0.092 Uiso 1 1 calc R
H1C H 0.4041 0.6811 0.6300 0.092 Uiso 1 1 calc R
C2 C 0.3048(4) 0.62371(8) 0.47124(10) 0.0435(3) Uani 1 1 d .
C3 C 0.3990(3) 0.60552(7) 0.37577(9) 0.0394(3) Uani 1 1 d .
C4 C 0.2934(3) 0.53929(7) 0.33890(9) 0.0415(3) Uani 1 1 d .
H4 H 0.1797 0.5072 0.3751 0.050 Uiso 1 1 calc R
C5 C 0.3584(3) 0.52333(7) 0.25172(9) 0.0397(3) Uani 1 1 d .
C6 C 0.2540(3) 0.46017(7) 0.19967(9) 0.0419(3) Uani 1 1 d .
C7 C 0.2753(4) 0.45772(9) 0.10485(11) 0.0570(4) Uani 1 1 d .
H7 H 0.3575 0.4965 0.0736 0.068 Uiso 1 1 calc R
C8 C 0.1761(5) 0.39841(10) 0.05681(12) 0.0680(5) Uani 1 1 d .
H8 H 0.1907 0.3975 -0.0067 0.082 Uiso 1 1 calc R
C9 C 0.0566(5) 0.34095(9) 0.10161(13) 0.0635(5) Uani 1 1 d .
H9 H -0.0077 0.3008 0.0688 0.076 Uiso 1 1 calc R
C10 C 0.5737(4) 0.65101(7) 0.32378(10) 0.0438(4) Uani 1 1 d .
H10 H 0.6365 0.6947 0.3476 0.053 Uiso 1 1 calc R
C11 C 0.6630(4) 0.63285(7) 0.23273(10) 0.0441(4) Uani 1 1 d .
C12 C 0.0313(5) 0.34246(9) 0.19537(12) 0.0608(5) Uani 1 1 d .
H12 H -0.0513 0.3034 0.2259 0.073 Uiso 1 1 calc R
C13 C 0.1277(4) 0.40154(8) 0.24398(11) 0.0507(4) Uani 1 1 d .
H13 H 0.1081 0.4023 0.3073 0.061 Uiso 1 1 calc R

loop_
_atom_site_aniso_label
_atom_site_aniso_U_11
_atom_site_aniso_U_22
_atom_site_aniso_U_33
_atom_site_aniso_U_23
_atom_site_aniso_U_13
_atom_site_aniso_U_12
O1 0.0638(7) 0.0469(6) 0.0500(6) -0.0097(5) 0.0119(5) -0.0057(5)
O2 0.1098(10) 0.0600(7) 0.0498(7) -0.0055(6) 0.0274(7) -0.0279(7)
O3 0.0680(7) 0.0544(7) 0.0544(7) 0.0118(5) 0.0173(5) -0.0084(5)
O4 0.0509(6) 0.0436(6) 0.0399(6) 0.0034(4) 0.0091(4) -0.0001(4)
C1 0.0669(10) 0.0682(11) 0.0493(9) -0.0218(8) 0.0060(8) -0.0018(8)
C2 0.0462(8) 0.0413(8) 0.0431(8) -0.0014(6) 0.0016(6) -0.0012(6)
C3 0.0378(7) 0.0375(7) 0.0428(8) 0.0032(6) 0.0019(6) 0.0033(6)
C4 0.0457(8) 0.0381(7) 0.0411(8) 0.0038(6) 0.0068(6) -0.0008(6)
C5 0.0387(7) 0.0378(7) 0.0430(8) 0.0052(6) 0.0047(6) 0.0035(6)
C6 0.0410(7) 0.0437(8) 0.0414(8) -0.0011(6) 0.0046(6) 0.0061(6)
C7 0.0728(11) 0.0562(10) 0.0424(9) -0.0002(7) 0.0079(7) -0.0027(8)
C8 0.0875(13) 0.0724(12) 0.0443(9) -0.0110(9) 0.0045(9) -0.0007(10)
C9 0.0731(11) 0.0544(10) 0.0629(11) -0.0181(9) -0.0009(9) -0.0020(8)
C10 0.0471(8) 0.0375(8) 0.0470(8) 0.0013(6) 0.0040(6) -0.0013(6)
C11 0.0446(7) 0.0394(8) 0.0484(8) 0.0078(6) 0.0028(6) 0.0016(6)
C12 0.0759(11) 0.0464(9) 0.0606(11) -0.0047(8) 0.0106(9) -0.0043(8)
C13 0.0643(9) 0.0435(8) 0.0447(8) -0.0036(7) 0.0069(7) -0.0008(7)

loop_
_atom_type_symbol
_atom_type_description
_atom_type_scat_dispersion_real
_atom_type_scat_dispersion_imag
_atom_type_scat_source
C C 0.0033 0.0016 'International Tables Vol C Tables 4.2.6.8 and 6.1.1.4'
H H 0.0000 0.0000 'International Tables Vol C Tables 4.2.6.8 and 6.1.1.4'
O O 0.0106 0.0060 'International Tables Vol C Tables 4.2.6.8 and 6.1.1.4'

loop_
_geom_angle_atom_site_label_1
_geom_angle_atom_site_label_2
_geom_angle_atom_site_label_3
_geom_angle
C2 O1 C1 116.39(12)
C5 O4 C11 122.92(11)
O1 C1 H1A 109.5
O1 C1 H1B 109.5
H1A C1 H1B 109.5
O1 C1 H1C 109.5
H1A C1 H1C 109.5
H1B C1 H1C 109.5
O2 C2 O1 124.09(13)
O2 C2 C3 124.04(13)
O1 C2 C3 111.84(12)
C10 C3 C4 119.91(13)
C10 C3 C2 121.48(13)
C4 C3 C2 118.60(12)
C5 C4 C3 119.72(13)
C5 C4 H4 120.1
C3 C4 H4 120.1
C4 C5 O4 120.05(12)
C4 C5 C6 128.02(13)
O4 C5 C6 111.92(11)
C13 C6 C7 118.19(14)
C13 C6 C5 120.76(13)
C7 C6 C5 121.05(13)
C8 C7 C6 120.55(16)
C8 C7 H7 119.7
C6 C7 H7 119.7
C9 C8 C7 120.46(16)
C9 C8 H8 119.8
C7 C8 H8 119.8
C8 C9 C12 119.90(16)
C8 C9 H9 120.1
C12 C9 H9 120.1
C3 C10 C11 120.90(13)
C3 C10 H10 119.6
C11 C10 H10 119.6
O3 C11 O4 116.54(13)
O3 C11 C10 127.14(14)
O4 C11 C10 116.32(12)
C13 C12 C9 120.14(16)
C13 C12 H12 119.9
C9 C12 H12 119.9
C12 C13 C6 120.75(15)
C12 C13 H13 119.6
C6 C13 H13 119.6

loop_
_geom_bond_atom_site_label_1
_geom_bond_atom_site_label_2
_geom_bond_distance
O1 C2 1.3271(18)
O1 C1 1.4425(18)
O2 C2 1.1951(17)
O3 C11 1.2125(17)
O4 C5 1.3737(16)
O4 C11 1.3781(17)
C1 H1A 0.9600
C1 H1B 0.9600
C1 H1C 0.9600
C2 C3 1.494(2)
C3 C10 1.3509(19)
C3 C4 1.423(2)
C4 C5 1.3404(19)
C4 H4 0.9300
C5 C6 1.469(2)
C6 C13 1.387(2)
C6 C7 1.389(2)
C7 C8 1.375(2)
C7 H7 0.9300
C8 C9 1.363(3)
C8 H8 0.9300
C9 C12 1.375(2)
C9 H9 0.9300
C10 C11 1.428(2)
C10 H10 0.9300
C12 C13 1.372(2)
C12 H12 0.9300
C13 H13 0.9300
